data_2107406
loop_
_publ_author_name
'Kubicki, M.M.'
'Galdecki, Z.'

_publ_section_title
;
 Structure of mue-Amido-mue-bromo-bis(tetraamminecobalt(III)) Tetrabromide
 Dihydrate
;
_journal_name_full 'Acta Crystallographica B (24,1968-38,1982)'
_journal_page_first 1898
_journal_page_last 1900
_journal_volume 35
_journal_year 1979
_chemical_formula_sum 'Br5 Co2 H30 N9 O2'
_chemical_name_systematic '((N H3)4 Co (N H2) Br Co (N H3)4) Br4 (H2 O)2'
_space_group_IT_number 15
_symmetry_space_group_name_Hall '-C 2yc'
_symmetry_space_group_name_H-M 'C 1 2/c 1'
_cell_angle_alpha 90
_cell_angle_beta 90.22
_cell_angle_gamma 90
_cell_formula_units_Z 4
_cell_length_a 10.09
_cell_length_b 13.734
_cell_length_c 13.815
_cell_volume 1914.414
_citation_journal_id_ASTM ACBCAR
_cod_data_source_file Kubicki_ACBCAR_1979_1750.cif
_cod_data_source_block H30Br5Co2N9O2
_cod_original_formula_sum 'H30 Br5 Co2 N9 O2'
_cod_database_code 2107406

loop_
_symmetry_equiv_pos_as_xyz
x,y,z
-x,y,-z+1/2
-x,-y,-z
x,-y,z-1/2
x+1/2,y+1/2,z
-x+1/2,y+1/2,-z+1/2
-x+1/2,-y+1/2,-z
x+1/2,-y+1/2,z-1/2

loop_
_atom_site_label
_atom_site_type_symbol
_atom_site_fract_x
_atom_site_fract_y
_atom_site_fract_z
_atom_site_occupancy
_atom_site_U_iso_or_equiv
_atom_site_attached_hydrogens
N3 N-3 0.3161 0.2925 0.1206 1 0.0 3
O1 O-2 0.2638 0.0465 0.4117 1 0.0 2
Br1 Br-1 0.5 0.16652 0.25 1 0.0 0
Co1 Co+3 0.34311 0.30325 0.26138 1 0.0 0
N4 N-3 0.2314 0.4203 0.2639 1 0.0 3
Br3 Br-1 0.00287 0.35793 0.4357 1 0.0 0
Br2 Br-1 0.09746 0.07386 0.08715 1 0.0 0
N5 N-3 0.1884 0.2128 0.2804 1 0.0 3
N1 N-3 0.5 0.381 0.25 1 0.0 2
N2 N-3 0.3565 0.3103 0.4039 1 0.0 3
